data_7057249
loop_
_publ_author_name
'Meiklejohn, Victoria'
'Depan, Dilip'
'Boudreaux, Seth P.'
'Murru, Siva'
'Perkins, Richard S.'
'Fronczek, Frank. R.'
'Srivastava, Radhey S.'

_publ_section_title
;
 Ru(iii)--TMSO complexes containing azole-based ligands: synthesis and
 cytotoxicity study
;
_journal_issue 9
_journal_name_full 'New Journal of Chemistry'
_journal_page_first 6858
_journal_paper_doi 10.1039/C7NJ03267F
_journal_volume 42
_journal_year 2018
_chemical_formula_moiety 'C11 H20 Cl3 N2 O2 Ru S2'
_chemical_formula_sum 'C11 H20 Cl3 N2 O2 Ru S2'
_chemical_formula_weight 483.83
_space_group_IT_number 2
_space_group_name_Hall '-P 1'
_space_group_name_H-M_alt 'P -1'
_symmetry_cell_setting triclinic
_symmetry_space_group_name_Hall '-P 1'
_symmetry_space_group_name_H-M 'P -1'
_atom_sites_solution_hydrogens geom
_atom_sites_solution_primary direct
_atom_sites_solution_secondary difmap
_audit_creation_method SHELXL-97
_audit_update_record
;
2016-08-25 deposited with the CCDC.
2018-03-08 downloaded from the CCDC.
;
_cell_angle_alpha 89.232(2)
_cell_angle_beta 88.378(2)
_cell_angle_gamma 84.082(2)
_cell_formula_units_Z 4
_cell_length_a 10.3555(2)
_cell_length_b 12.0349(3)
_cell_length_c 14.0087(3)
_cell_measurement_reflns_used 9979
_cell_measurement_temperature 90.0(5)
_cell_measurement_theta_max 41.12
_cell_measurement_theta_min 3.97
_cell_volume 1735.77(7)
_computing_cell_refinement 'Bruker SAINT'
_computing_data_collection 'Bruker APEX2'
_computing_data_reduction 'Bruker SAINT'
_computing_molecular_graphics 'ORTEP-3 for Windows (Farrugia, 2012)'
_computing_publication_material 'SHELXL-97 (Sheldrick, 2008)'
_computing_structure_refinement 'SHELXL-97 (Sheldrick, 2008)'
_computing_structure_solution 'SHELXS-97 (Sheldrick, 2008)'
_diffrn_ambient_temperature 90.0(5)
_diffrn_measured_fraction_theta_full 0.996
_diffrn_measured_fraction_theta_max 0.989
_diffrn_measurement_device_type 'Bruker Kappa APEX-II DUO'
_diffrn_measurement_method '\f and \w scans'
_diffrn_radiation_monochromator 'TRIUMPH curved graphite'
_diffrn_radiation_source 'fine-focus sealed tube'
_diffrn_radiation_type MoK\a
_diffrn_radiation_wavelength 0.71073
_diffrn_reflns_av_R_equivalents 0.0264
_diffrn_reflns_av_sigmaI/netI 0.0192
_diffrn_reflns_limit_h_max 19
_diffrn_reflns_limit_h_min -19
_diffrn_reflns_limit_k_max 22
_diffrn_reflns_limit_k_min -22
_diffrn_reflns_limit_l_max 25
_diffrn_reflns_limit_l_min -25
_diffrn_reflns_number 121671
_diffrn_reflns_theta_full 25.00
_diffrn_reflns_theta_max 41.24
_diffrn_reflns_theta_min 1.45
_exptl_absorpt_coefficient_mu 1.609
_exptl_absorpt_correction_T_max 0.8687
_exptl_absorpt_correction_T_min 0.6735
_exptl_absorpt_correction_type multi-scan
_exptl_absorpt_process_details 'SADABS (Sheldrick, 2004)'
_exptl_crystal_colour orange
_exptl_crystal_density_diffrn 1.851
_exptl_crystal_density_method 'not measured'
_exptl_crystal_description plate
_exptl_crystal_F_000 972
_exptl_crystal_recrystallization_method 'Re-crystallisation from solvent: dichloromethane/ethyl acetate'
_exptl_crystal_size_max 0.44
_exptl_crystal_size_mid 0.42
_exptl_crystal_size_min 0.09
_refine_diff_density_max 3.044
_refine_diff_density_min -2.252
_refine_diff_density_rms 0.143
_refine_ls_extinction_method none
_refine_ls_goodness_of_fit_ref 1.038
_refine_ls_hydrogen_treatment mixed
_refine_ls_matrix_type full
_refine_ls_number_parameters 410
_refine_ls_number_reflns 22936
_refine_ls_number_restraints 25
_refine_ls_restrained_S_all 1.042
_refine_ls_R_factor_all 0.0394
_refine_ls_R_factor_gt 0.0333
_refine_ls_shift/su_max 0.001
_refine_ls_shift/su_mean 0.000
_refine_ls_structure_factor_coef Fsqd
_refine_ls_weighting_details 'calc w=1/[\s^2^(Fo^2^)+(0.0345P)^2^+2.6965P] where P=(Fo^2^+2Fc^2^)/3'
_refine_ls_weighting_scheme calc
_refine_ls_wR_factor_gt 0.0795
_refine_ls_wR_factor_ref 0.0842
_reflns_number_gt 20434
_reflns_number_total 22936
_reflns_threshold_expression I>2\s(I)
_cod_data_source_file c7nj03267f2.cif
_cod_data_source_block VM017
_cod_depositor_comments
;
The following automatic conversions were performed:

'_symmetry_cell_setting' value 'Triclinic' changed to 'triclinic'
according to
/home/data/users/saulius/crontab/automatic-downloads/rss-feeds/RSC/lib/dictionaries/cif_core.dic
dictionary named 'cif_core.dic' version 2.4.2 from 2011-04-26.

Automatic conversion script
Id: cif_fix_values 4973 2017-02-22 13:04:09Z antanas 

 Adding full bibliography for 7057246--7057249.cif.
;
_cod_original_sg_symbol_Hall '-P 1 '
_cod_original_sg_symbol_H-M 'P -1   '
_cod_database_code 7057249

loop_
_symmetry_equiv_pos_as_xyz
'x, y, z'
'-x, -y, -z'

loop_
_atom_site_label
_atom_site_type_symbol
_atom_site_fract_x
_atom_site_fract_y
_atom_site_fract_z
_atom_site_U_iso_or_equiv
_atom_site_adp_type
_atom_site_occupancy
_atom_site_symmetry_multiplicity
_atom_site_calc_flag
_atom_site_refinement_flags
_atom_site_disorder_assembly
_atom_site_disorder_group
Ru1 Ru 0.260841(9) 0.271973(8) 0.463775(7) 0.01064(2) Uani 1 1 d . . .
Cl1 Cl 0.20227(3) 0.45817(3) 0.50853(3) 0.02159(6) Uani 1 1 d . . .
Cl2 Cl 0.20331(5) 0.31082(5) 0.30721(3) 0.03261(10) Uani 1 1 d . . .
Cl3 Cl 0.32214(4) 0.08408(3) 0.43191(5) 0.03525(12) Uani 1 1 d . . .
S1 S 0.46247(3) 0.31449(3) 0.42297(2) 0.01329(5) Uani 1 1 d . A .
S2 S 0.40077(3) 0.27479(3) 0.66585(3) 0.01539(5) Uani 1 1 d . B .
O1 O 0.55624(10) 0.30897(11) 0.50150(9) 0.0211(2) Uani 1 1 d . . .
O2 O 0.29064(11) 0.23507(11) 0.60571(9) 0.0227(2) Uani 1 1 d . . .
N1 N 0.07220(10) 0.23202(9) 0.49944(8) 0.01291(15) Uani 1 1 d . . .
N2 N -0.03421(11) 0.30474(10) 0.48981(9) 0.01531(17) Uani 1 1 d D . .
H2N H -0.025(2) 0.3714(15) 0.4713(17) 0.018 Uiso 1 1 d D . .
C1 C -0.14260(13) 0.25905(12) 0.51761(12) 0.0189(2) Uani 1 1 d . . .
H1 H -0.2288 0.2947 0.5176 0.023 Uiso 1 1 calc R . .
C2 C -0.10492(14) 0.15043(13) 0.54613(13) 0.0213(2) Uani 1 1 d . . .
H2 H -0.1589 0.0963 0.5693 0.026 Uiso 1 1 calc R . .
C3 C 0.03054(14) 0.13776(12) 0.53333(12) 0.0193(2) Uani 1 1 d . . .
H3 H 0.0849 0.0713 0.5469 0.023 Uiso 1 1 calc R . .
C4 C 0.54071(19) 0.23348(15) 0.32577(14) 0.0277(3) Uani 1 1 d D . .
H4A H 0.5817 0.1605 0.3490 0.033 Uiso 0.497(4) 1 calc PR A 1
H4B H 0.4778 0.2205 0.2762 0.033 Uiso 0.497(4) 1 calc PR A 1
H4C H 0.6203 0.1889 0.3477 0.033 Uiso 0.503(4) 1 d PR A 2
H4D H 0.4814 0.1820 0.3008 0.033 Uiso 0.503(4) 1 d PR A 2
C5A C 0.6444(4) 0.3076(3) 0.2863(3) 0.0274(5) Uani 0.497(4) 1 d PD A 1
H5A1 H 0.7246 0.2942 0.3234 0.033 Uiso 0.497(4) 1 calc PR A 1
H5A2 H 0.6662 0.2899 0.2186 0.033 Uiso 0.497(4) 1 calc PR A 1
C5B C 0.5737(4) 0.3168(3) 0.2487(2) 0.0274(5) Uani 0.503(4) 1 d PD A 2
H5B1 H 0.5040 0.3259 0.2014 0.033 Uiso 0.503(4) 1 calc PR A 2
H5B2 H 0.6560 0.2894 0.2151 0.033 Uiso 0.503(4) 1 calc PR A 2
C6 C 0.5874(2) 0.42827(18) 0.29543(17) 0.0357(5) Uani 1 1 d D . .
H6A H 0.6557 0.4728 0.3178 0.043 Uiso 0.497(4) 1 calc PR A 1
H6B H 0.5623 0.4570 0.2313 0.043 Uiso 0.497(4) 1 calc PR A 1
H6C H 0.6690 0.4254 0.3310 0.043 Uiso 0.503(4) 1 d PR A 2
H6D H 0.5869 0.4888 0.2468 0.043 Uiso 0.503(4) 1 d PR A 2
C7 C 0.47086(15) 0.44652(12) 0.36245(11) 0.0188(2) Uani 1 1 d . A .
H7A H 0.3909 0.4677 0.3265 0.023 Uiso 1 1 calc R . .
H7B H 0.4821 0.5061 0.4086 0.023 Uiso 1 1 calc R . .
C8 C 0.51936(16) 0.15416(13) 0.67072(12) 0.0219(2) Uani 1 1 d . B .
H8A H 0.5335 0.1200 0.6069 0.026 Uiso 1 1 calc R . .
H8B H 0.6033 0.1753 0.6929 0.026 Uiso 1 1 calc R . .
C9 C 0.4640(2) 0.07371(14) 0.74041(15) 0.0289(3) Uani 1 1 d D . .
H9A H 0.3927 0.0380 0.7116 0.035 Uiso 0.837(4) 1 calc PR B 1
H9B H 0.5320 0.0148 0.7604 0.035 Uiso 0.837(4) 1 calc PR B 1
H9C H 0.5285 0.0531 0.7901 0.035 Uiso 0.163(4) 1 d PR B 2
H9D H 0.4500 0.0048 0.7060 0.035 Uiso 0.163(4) 1 d PR B 2
C10A C 0.4144(2) 0.14394(17) 0.82350(14) 0.0228(3) Uani 0.837(4) 1 d PD B 1
H10A H 0.4880 0.1644 0.8609 0.027 Uiso 0.837(4) 1 calc PR B 1
H10B H 0.3583 0.1018 0.8658 0.027 Uiso 0.837(4) 1 calc PR B 1
C10B C 0.3258(9) 0.1235(7) 0.7919(7) 0.0228(3) Uani 0.163(4) 1 d PD B 2
H10C H 0.2504 0.1026 0.7568 0.027 Uiso 0.163(4) 1 calc PR B 2
H10D H 0.3191 0.0977 0.8591 0.027 Uiso 0.163(4) 1 calc PR B 2
C11 C 0.33668(15) 0.24943(14) 0.78523(11) 0.0211(2) Uani 1 1 d D . .
H11A H 0.3464 0.3137 0.8268 0.025 Uiso 0.837(4) 1 calc PR B 1
H11B H 0.2434 0.2385 0.7832 0.025 Uiso 0.837(4) 1 calc PR B 1
H11C H 0.3959 0.2725 0.8338 0.025 Uiso 0.163(4) 1 d PR B 2
H11D H 0.2504 0.2920 0.7951 0.025 Uiso 0.163(4) 1 d PR B 2
Ru2 Ru 0.263503(9) 0.712337(8) 0.040549(7) 0.01079(2) Uani 1 1 d . C .
Cl4 Cl 0.29004(3) 0.54602(3) -0.04634(2) 0.01654(5) Uani 1 1 d . . .
Cl5 Cl 0.37055(3) 0.62709(3) 0.16954(2) 0.01914(6) Uani 1 1 d . . .
Cl6 Cl 0.23133(3) 0.88740(3) 0.11618(3) 0.01915(6) Uani 1 1 d . . .
S3 S 0.07316(3) 0.66621(3) 0.10471(2) 0.01346(5) Uani 1 1 d . . .
O3 O -0.04469(11) 0.70516(12) 0.05122(9) 0.0239(2) Uani 1 1 d . . .
O4 O 0.18460(10) 0.79091(9) -0.07878(7) 0.01634(16) Uani 1 1 d D . .
N3 N 0.44094(11) 0.75596(10) -0.01812(9) 0.01526(17) Uani 1 1 d . . .
N4 N 0.55210(11) 0.68690(10) -0.01768(9) 0.01636(18) Uani 1 1 d D C .
H4N H 0.547(3) 0.6214(15) 0.0044(17) 0.020 Uiso 1 1 d D . .
C12 C 0.65309(14) 0.73764(13) -0.05329(13) 0.0215(3) Uani 1 1 d . . .
H12 H 0.7407 0.7058 -0.0594 0.026 Uiso 1 1 calc R C .
C13 C 0.60523(15) 0.84505(15) -0.07932(15) 0.0263(3) Uani 1 1 d . C .
H13 H 0.6523 0.9018 -0.1068 0.032 Uiso 1 1 calc R . .
C14 C 0.47214(15) 0.85181(13) -0.05624(14) 0.0243(3) Uani 1 1 d . C .
H14 H 0.4124 0.9160 -0.0664 0.029 Uiso 1 1 calc R . .
C15 C 0.04603(15) 0.70830(14) 0.22859(10) 0.0194(2) Uani 1 1 d . . .
H15A H 0.1264 0.7327 0.2544 0.023 Uiso 1 1 calc R . .
H15B H -0.0235 0.7711 0.2334 0.023 Uiso 1 1 calc R . .
C16 C 0.00600(17) 0.60647(16) 0.28486(11) 0.0233(3) Uani 1 1 d . . .
H16A H 0.0794 0.5729 0.3230 0.028 Uiso 1 1 calc R . .
H16B H -0.0679 0.6294 0.3291 0.028 Uiso 1 1 calc R . .
C17 C -0.03311(16) 0.52126(15) 0.21374(12) 0.0227(3) Uani 1 1 d . . .
H17A H -0.0327 0.4464 0.2440 0.027 Uiso 1 1 calc R . .
H17B H -0.1209 0.5442 0.1896 0.027 Uiso 1 1 calc R . .
C18 C 0.06872(15) 0.52006(12) 0.13294(10) 0.0184(2) Uani 1 1 d . . .
H18A H 0.0425 0.4787 0.0772 0.022 Uiso 1 1 calc R . .
H18B H 0.1543 0.4858 0.1542 0.022 Uiso 1 1 calc R . .
S4 S 0.06019(4) 0.87580(3) -0.07405(3) 0.01435(8) Uani 0.8110(15) 1 d PD C 1
C19 C 0.1129(2) 0.99320(17) -0.1402(2) 0.0323(5) Uani 0.8110(15) 1 d PD C 1
H19A H 0.0549 1.0618 -0.1254 0.039 Uiso 0.8110(15) 1 calc PR C 1
H19B H 0.2025 1.0054 -0.1232 0.039 Uiso 0.8110(15) 1 calc PR C 1
C20 C 0.1084(7) 0.9672(3) -0.2420(3) 0.085(2) Uani 0.8110(15) 1 d PD C 1
H20A H 0.0755 1.0359 -0.2770 0.102 Uiso 0.8110(15) 1 calc PR C 1
H20B H 0.1979 0.9448 -0.2662 0.102 Uiso 0.8110(15) 1 calc PR C 1
C21 C 0.0277(5) 0.8792(7) -0.2635(2) 0.090(2) Uani 0.8110(15) 1 d PD C 1
H21A H 0.0805 0.8185 -0.2982 0.108 Uiso 0.8110(15) 1 calc PR C 1
H21B H -0.0434 0.9094 -0.3053 0.108 Uiso 0.8110(15) 1 calc PR C 1
C22 C -0.02910(18) 0.83296(19) -0.17266(15) 0.0222(3) Uani 0.8110(15) 1 d PD C 1
H22A H -0.0228 0.7504 -0.1752 0.027 Uiso 0.8110(15) 1 calc PR C 1
H22B H -0.1219 0.8616 -0.1650 0.027 Uiso 0.8110(15) 1 calc PR C 1
S4A S 0.07013(18) 0.75328(16) -0.14077(13) 0.0164(3) Uiso 0.1890(15) 1 d PD C 2
C19A C -0.0341(7) 0.8829(6) -0.1475(5) 0.0164(3) Uiso 0.1890(15) 1 d PD C 2
H19C H -0.1270 0.8699 -0.1447 0.020 Uiso 0.1890(15) 1 calc PR C 2
H19D H -0.0170 0.9342 -0.0958 0.020 Uiso 0.1890(15) 1 calc PR C 2
C20A C 0.0067(8) 0.9287(6) -0.2475(6) 0.0164(3) Uiso 0.1890(15) 1 d PD C 2
H20C H -0.0533 0.9056 -0.2956 0.020 Uiso 0.1890(15) 1 calc PR C 2
H20D H -0.0031 1.0114 -0.2459 0.020 Uiso 0.1890(15) 1 calc PR C 2
C21A C 0.1353(7) 0.8918(6) -0.2768(5) 0.0164(3) Uiso 0.1890(15) 1 d PD C 2
H21C H 0.2002 0.9197 -0.2351 0.020 Uiso 0.1890(15) 1 calc PR C 2
H21D H 0.1541 0.9117 -0.3442 0.020 Uiso 0.1890(15) 1 calc PR C 2
C22A C 0.1259(7) 0.7682(6) -0.2630(5) 0.0164(3) Uiso 0.1890(15) 1 d PD C 2
H22C H 0.2117 0.7252 -0.2738 0.020 Uiso 0.1890(15) 1 calc PR C 2
H22D H 0.0635 0.7416 -0.3075 0.020 Uiso 0.1890(15) 1 calc PR C 2

loop_
_atom_site_aniso_label
_atom_site_aniso_U_11
_atom_site_aniso_U_22
_atom_site_aniso_U_33
_atom_site_aniso_U_23
_atom_site_aniso_U_13
_atom_site_aniso_U_12
Ru1 0.00904(3) 0.00927(3) 0.01374(4) -0.00016(3) -0.00065(2) -0.00142(2)
Cl1 0.01681(12) 0.01016(10) 0.03730(19) -0.00235(11) 0.00935(12) -0.00157(9)
Cl2 0.02892(19) 0.0569(3) 0.01507(13) 0.00497(16) -0.00583(12) -0.01825(19)
Cl3 0.02226(16) 0.01246(13) 0.0709(3) -0.01275(17) 0.02024(19) -0.00532(11)
S1 0.01146(10) 0.01143(11) 0.01710(12) -0.00049(9) 0.00278(9) -0.00249(8)
S2 0.01275(11) 0.01413(12) 0.01955(13) 0.00336(10) -0.00330(9) -0.00231(9)
O1 0.0107(4) 0.0281(5) 0.0247(5) 0.0066(4) -0.0022(3) -0.0040(3)
O2 0.0181(4) 0.0319(6) 0.0205(4) 0.0101(4) -0.0076(3) -0.0128(4)
N1 0.0097(3) 0.0109(4) 0.0181(4) 0.0005(3) -0.0016(3) -0.0010(3)
N2 0.0099(4) 0.0126(4) 0.0234(5) 0.0004(3) -0.0030(3) -0.0008(3)
C1 0.0096(4) 0.0183(5) 0.0292(6) -0.0026(5) -0.0021(4) -0.0034(4)
C2 0.0148(5) 0.0173(5) 0.0324(7) -0.0007(5) 0.0041(5) -0.0050(4)
C3 0.0149(5) 0.0137(5) 0.0290(6) 0.0039(4) 0.0028(4) -0.0019(4)
C4 0.0293(7) 0.0212(6) 0.0332(8) -0.0114(6) 0.0160(6) -0.0087(6)
C5A 0.0330(12) 0.0290(10) 0.0215(9) -0.0071(8) 0.0108(7) -0.0117(9)
C5B 0.0330(12) 0.0290(10) 0.0215(9) -0.0071(8) 0.0108(7) -0.0117(9)
C6 0.0408(10) 0.0265(8) 0.0391(10) 0.0036(7) 0.0209(8) -0.0067(7)
C7 0.0199(5) 0.0159(5) 0.0209(5) 0.0037(4) 0.0010(4) -0.0043(4)
C8 0.0221(6) 0.0187(6) 0.0239(6) 0.0000(5) -0.0051(5) 0.0039(5)
C9 0.0326(8) 0.0165(6) 0.0379(9) 0.0053(6) -0.0098(7) -0.0022(6)
C10A 0.0247(8) 0.0243(8) 0.0203(7) 0.0078(6) -0.0040(6) -0.0074(6)
C10B 0.0247(8) 0.0243(8) 0.0203(7) 0.0078(6) -0.0040(6) -0.0074(6)
C11 0.0186(5) 0.0256(6) 0.0192(5) 0.0018(5) -0.0007(4) -0.0033(5)
Ru2 0.00905(3) 0.01176(4) 0.01161(3) 0.00166(3) 0.00001(2) -0.00157(2)
Cl4 0.01879(12) 0.01326(11) 0.01692(11) -0.00008(9) 0.00229(9) 0.00062(9)
Cl5 0.01643(12) 0.02455(14) 0.01733(12) 0.00784(11) -0.00565(9) -0.00596(10)
Cl6 0.01774(12) 0.01726(12) 0.02315(14) -0.00521(10) 0.00168(10) -0.00522(10)
S3 0.01070(10) 0.01698(12) 0.01323(11) 0.00084(9) -0.00007(8) -0.00416(9)
O3 0.0131(4) 0.0346(6) 0.0249(5) 0.0087(4) -0.0060(4) -0.0062(4)
O4 0.0157(4) 0.0165(4) 0.0159(4) 0.0033(3) -0.0010(3) 0.0021(3)
N3 0.0107(4) 0.0131(4) 0.0214(5) 0.0039(3) 0.0026(3) 0.0001(3)
N4 0.0115(4) 0.0142(4) 0.0228(5) 0.0032(4) 0.0021(3) 0.0004(3)
C12 0.0122(5) 0.0202(6) 0.0315(7) 0.0044(5) 0.0050(4) -0.0005(4)
C13 0.0151(5) 0.0214(6) 0.0417(9) 0.0110(6) 0.0073(5) -0.0019(5)
C14 0.0153(5) 0.0177(5) 0.0387(8) 0.0125(6) 0.0063(5) 0.0008(4)
C15 0.0176(5) 0.0242(6) 0.0166(5) -0.0039(4) 0.0047(4) -0.0042(4)
C16 0.0240(6) 0.0308(7) 0.0147(5) 0.0016(5) 0.0037(4) -0.0029(5)
C17 0.0204(6) 0.0278(7) 0.0209(6) 0.0046(5) 0.0035(5) -0.0097(5)
C18 0.0217(6) 0.0183(5) 0.0163(5) 0.0009(4) 0.0015(4) -0.0084(4)
S4 0.01238(14) 0.01299(15) 0.01728(16) -0.00138(11) -0.00166(11) 0.00115(11)
C19 0.0196(8) 0.0154(7) 0.0626(16) 0.0127(9) -0.0112(9) -0.0038(6)
C20 0.174(6) 0.0275(13) 0.052(2) -0.0045(13) 0.066(3) -0.026(2)
C21 0.074(3) 0.192(7) 0.0190(12) 0.000(2) -0.0043(14) -0.080(4)
C22 0.0163(6) 0.0281(9) 0.0230(7) -0.0031(6) -0.0051(5) -0.0042(6)

loop_
_atom_type_symbol
_atom_type_description
_atom_type_scat_dispersion_real
_atom_type_scat_dispersion_imag
_atom_type_scat_source
C C 0.0033 0.0016 'International Tables Vol C Tables 4.2.6.8 and 6.1.1.4'
H H 0.0000 0.0000 'International Tables Vol C Tables 4.2.6.8 and 6.1.1.4'
N N 0.0061 0.0033 'International Tables Vol C Tables 4.2.6.8 and 6.1.1.4'
O O 0.0106 0.0060 'International Tables Vol C Tables 4.2.6.8 and 6.1.1.4'
S S 0.1246 0.1234 'International Tables Vol C Tables 4.2.6.8 and 6.1.1.4'
Cl Cl 0.1484 0.1585 'International Tables Vol C Tables 4.2.6.8 and 6.1.1.4'
Ru Ru -1.2594 0.8363 'International Tables Vol C Tables 4.2.6.8 and 6.1.1.4'

loop_
_geom_angle_atom_site_label_1
_geom_angle_atom_site_label_2
_geom_angle_atom_site_label_3
_geom_angle
O2 Ru1 N1 82.61(4)
O2 Ru1 S1 98.29(3)
N1 Ru1 S1 179.06(3)
O2 Ru1 Cl2 173.66(3)
N1 Ru1 Cl2 91.07(3)
S1 Ru1 Cl2 88.031(15)
O2 Ru1 Cl3 87.78(4)
N1 Ru1 Cl3 89.19(3)
S1 Ru1 Cl3 90.569(13)
Cl2 Ru1 Cl3 92.71(2)
O2 Ru1 Cl1 87.74(4)
N1 Ru1 Cl1 90.38(3)
S1 Ru1 Cl1 89.933(12)
Cl2 Ru1 Cl1 91.77(2)
Cl3 Ru1 Cl1 175.51(2)
O1 S1 C7 107.24(7)
O1 S1 C4 106.78(9)
C7 S1 C4 94.25(8)
O1 S1 Ru1 115.82(5)
C7 S1 Ru1 115.62(5)
C4 S1 Ru1 114.75(6)
O2 S2 C8 103.81(8)
O2 S2 C11 99.85(7)
C8 S2 C11 93.03(8)
S2 O2 Ru1 125.52(7)
C3 N1 N2 106.13(11)
C3 N1 Ru1 130.83(9)
N2 N1 Ru1 123.04(8)
N1 N2 C1 111.48(11)
N1 N2 H2N 118.9(17)
C1 N2 H2N 129.5(17)
N2 C1 C2 107.12(12)
N2 C1 H1 126.4
C2 C1 H1 126.4
C1 C2 C3 104.83(12)
C1 C2 H2 127.6
C3 C2 H2 127.6
N1 C3 C2 110.43(13)
N1 C3 H3 124.8
C2 C3 H3 124.8
C5B C4 S1 106.41(16)
C5A C4 S1 103.53(15)
C5A C4 H4A 111.1
S1 C4 H4A 111.1
C5A C4 H4B 111.1
S1 C4 H4B 111.1
H4A C4 H4B 109.0
C5B C4 H4C 110.7
S1 C4 H4C 110.5
C5B C4 H4D 110.2
S1 C4 H4D 110.4
H4C C4 H4D 108.6
C6 C5A C4 107.4(2)
C6 C5A H5A1 110.2
C4 C5A H5A1 110.2
C6 C5A H5A2 110.2
C4 C5A H5A2 110.2
H5A1 C5A H5A2 108.5
C4 C5B C6 108.7(2)
C4 C5B H5B1 109.9
C6 C5B H5B1 109.9
C4 C5B H5B2 109.9
C6 C5B H5B2 109.9
H5B1 C5B H5B2 108.3
C7 C6 C5A 114.70(18)
C7 C6 C5B 104.47(19)
C7 C6 H6A 108.6
C5A C6 H6A 108.6
C5B C6 H6A 140.0
C7 C6 H6B 108.6
C5A C6 H6B 108.6
H6A C6 H6B 107.6
C7 C6 H6C 110.7
C7 C6 H6D 110.9
H6C C6 H6D 108.9
C6 C7 S1 104.92(12)
C6 C7 H7A 110.8
S1 C7 H7A 110.8
C6 C7 H7B 110.8
S1 C7 H7B 110.8
H7A C7 H7B 108.8
C9 C8 S2 105.87(12)
C9 C8 H8A 110.6
S2 C8 H8A 110.6
C9 C8 H8B 110.6
S2 C8 H8B 110.6
H8A C8 H8B 108.7
C10A C9 C8 104.81(14)
C8 C9 C10B 113.7(3)
C10A C9 H9A 110.8
C8 C9 H9A 110.8
C10A C9 H9B 110.8
C8 C9 H9B 110.8
H9A C9 H9B 108.9
C8 C9 H9C 108.7
C10B C9 H9C 109.3
C8 C9 H9D 108.7
C10B C9 H9D 108.6
H9C C9 H9D 107.7
C9 C10A C11 108.34(15)
C9 C10A H10A 110.0
C11 C10A H10A 110.0
C9 C10A H10B 110.0
C11 C10A H10B 110.0
H10A C10A H10B 108.4
H10B C10A H11C 115.7
C11 C10B C9 101.0(5)
C11 C10B H10C 111.6
C9 C10B H10C 111.6
C11 C10B H10D 111.6
C9 C10B H10D 111.6
H10C C10B H10D 109.4
C10A C11 S2 106.92(12)
C10B C11 S2 105.8(4)
C10A C11 H11A 110.3
S2 C11 H11A 110.3
C10A C11 H11B 110.3
S2 C11 H11B 110.3
H11A C11 H11B 108.6
C10B C11 H11C 110.8
S2 C11 H11C 110.5
C10B C11 H11D 110.6
S2 C11 H11D 110.4
H11C C11 H11D 108.7
O4 Ru2 N3 84.51(4)
O4 Ru2 S3 95.75(3)
N3 Ru2 S3 179.53(4)
O4 Ru2 Cl5 174.85(3)
N3 Ru2 Cl5 90.34(3)
S3 Ru2 Cl5 89.395(12)
O4 Ru2 Cl4 88.13(3)
N3 Ru2 Cl4 89.60(3)
S3 Ru2 Cl4 90.798(12)
Cl5 Ru2 Cl4 91.636(14)
O4 Ru2 Cl6 87.16(3)
N3 Ru2 Cl6 89.41(3)
S3 Ru2 Cl6 90.211(13)
Cl5 Ru2 Cl6 93.011(14)
Cl4 Ru2 Cl6 175.254(13)
O3 S3 C18 108.29(7)
O3 S3 C15 108.28(8)
C18 S3 C15 93.26(7)
O3 S3 Ru2 115.99(5)
C18 S3 Ru2 115.20(5)
C15 S3 Ru2 113.40(5)
S4 O4 Ru2 122.70(6)
S4A O4 Ru2 127.33(9)
C14 N3 N4 105.92(11)
C14 N3 Ru2 130.60(10)
N4 N3 Ru2 123.37(9)
C12 N4 N3 111.52(12)
C12 N4 H4N 131.6(18)
N3 N4 H4N 116.8(18)
N4 C12 C13 107.05(13)
N4 C12 H12 126.5
C13 C12 H12 126.5
C12 C13 C14 104.87(13)
C12 C13 H13 127.6
C14 C13 H13 127.6
N3 C14 C13 110.64(13)
N3 C14 H14 124.7
C13 C14 H14 124.7
C16 C15 S3 107.23(10)
C16 C15 H15A 110.3
S3 C15 H15A 110.3
C16 C15 H15B 110.3
S3 C15 H15B 110.3
H15A C15 H15B 108.5
C17 C16 C15 108.42(12)
C17 C16 H16A 110.0
C15 C16 H16A 110.0
C17 C16 H16B 110.0
C15 C16 H16B 110.0
H16A C16 H16B 108.4
C18 C17 C16 104.99(12)
C18 C17 H17A 110.7
C16 C17 H17A 110.7
C18 C17 H17B 110.7
C16 C17 H17B 110.7
H17A C17 H17B 108.8
C17 C18 S3 103.08(11)
C17 C18 H18A 111.1
S3 C18 H18A 111.1
C17 C18 H18B 111.1
S3 C18 H18B 111.1
H18A C18 H18B 109.1
O4 S4 C22 101.82(8)
O4 S4 C19 101.73(9)
C22 S4 C19 92.36(11)
C20 C19 S4 107.28(19)
C20 C19 H19A 110.3
S4 C19 H19A 110.3
C20 C19 H19B 110.3
S4 C19 H19B 110.3
H19A C19 H19B 108.5
C21 C20 C19 114.6(3)
C21 C20 H20A 108.6
C19 C20 H20A 108.6
C21 C20 H20B 108.6
C19 C20 H20B 108.6
H20A C20 H20B 107.6
C20 C21 C22 110.5(3)
C20 C21 H21A 109.6
C22 C21 H21A 109.6
C20 C21 H21B 109.6
C22 C21 H21B 109.6
H21A C21 H21B 108.1
C21 C22 S4 108.34(18)
C21 C22 H22A 110.0
S4 C22 H22A 110.0
C21 C22 H22B 110.0
S4 C22 H22B 110.0
H22A C22 H22B 108.4
O4 S4A C22A 104.5(3)
O4 S4A C19A 100.5(3)
C22A S4A C19A 91.7(3)
C20A C19A S4A 101.3(5)
C20A C19A H19C 111.5
S4A C19A H19C 111.5
C20A C19A H19D 111.5
S4A C19A H19D 111.5
H19C C19A H19D 109.3
C21A C20A C19A 114.0(6)
C21A C20A H20C 108.8
C19A C20A H20C 108.8
C21A C20A H20D 108.8
C19A C20A H20D 108.8
H20C C20A H20D 107.7
C20A C21A C22A 97.2(6)
C20A C21A H21C 112.3
C22A C21A H21C 112.3
C20A C21A H21D 112.3
C22A C21A H21D 112.3
H21C C21A H21D 109.9
C21A C22A S4A 105.0(5)
C21A C22A H22C 110.8
S4A C22A H22C 110.8
C21A C22A H22D 110.8
S4A C22A H22D 110.8
H22C C22A H22D 108.8

loop_
_geom_bond_atom_site_label_1
_geom_bond_atom_site_label_2
_geom_bond_distance
Ru1 O2 2.0564(11)
Ru1 N1 2.1044(11)
Ru1 S1 2.2568(3)
Ru1 Cl2 2.3179(4)
Ru1 Cl3 2.3303(4)
Ru1 Cl1 2.3491(3)
S1 O1 1.4841(12)
S1 C7 1.7998(14)
S1 C4 1.8087(16)
S2 O2 1.5545(11)
S2 C8 1.8041(15)
S2 C11 1.8154(16)
N1 C3 1.3317(18)
N1 N2 1.3434(15)
N2 C1 1.3456(18)
N2 H2N 0.854(16)
C1 C2 1.382(2)
C1 H1 0.9500
C2 C3 1.402(2)
C2 H2 0.9500
C3 H3 0.9500
C4 C5B 1.519(4)
C4 C5A 1.551(4)
C4 H4A 0.9900
C4 H4B 0.9900
C4 H4C 0.9900
C4 H4D 0.9900
C5A C6 1.516(4)
C5A H5A1 0.9900
C5A H5A2 0.9900
C5B C6 1.522(4)
C5B H5B1 0.9900
C5B H5B2 0.9900
C6 C7 1.508(2)
C6 H6A 0.9900
C6 H6B 0.9900
C6 H6C 0.9900
C6 H6D 0.9900
C7 H7A 0.9900
C7 H7B 0.9900
C8 C9 1.509(3)
C8 H8A 0.9900
C8 H8B 0.9900
C9 C10A 1.495(3)
C9 C10B 1.645(9)
C9 H9A 0.9900
C9 H9B 0.9900
C9 H9C 0.9900
C9 H9D 0.9900
C10A C11 1.530(3)
C10A H10A 0.9900
C10A H10B 0.9900
C10B C11 1.532(9)
C10B H10C 0.9900
C10B H10D 0.9900
C11 H11A 0.9900
C11 H11B 0.9900
C11 H11C 0.9900
C11 H11D 0.9900
Ru2 O4 2.0571(10)
Ru2 N3 2.1046(11)
Ru2 S3 2.2613(3)
Ru2 Cl5 2.3186(3)
Ru2 Cl4 2.3445(3)
Ru2 Cl6 2.3596(4)
S3 O3 1.4815(12)
S3 C18 1.8026(15)
S3 C15 1.8204(14)
O4 S4 1.5600(11)
O4 S4A 1.595(2)
N3 C14 1.3307(19)
N3 N4 1.3487(16)
N4 C12 1.3452(19)
N4 H4N 0.849(16)
C12 C13 1.384(2)
C12 H12 0.9500
C13 C14 1.401(2)
C13 H13 0.9500
C14 H14 0.9500
C15 C16 1.535(2)
C15 H15A 0.9900
C15 H15B 0.9900
C16 C17 1.531(2)
C16 H16A 0.9900
C16 H16B 0.9900
C17 C18 1.524(2)
C17 H17A 0.9900
C17 H17B 0.9900
C18 H18A 0.9900
C18 H18B 0.9900
S4 C22 1.7941(19)
S4 C19 1.803(2)
C19 C20 1.468(5)
C19 H19A 0.9900
C19 H19B 0.9900
C20 C21 1.455(6)
C20 H20A 0.9900
C20 H20B 0.9900
C21 C22 1.511(4)
C21 H21A 0.9900
C21 H21B 0.9900
C22 H22A 0.9900
C22 H22B 0.9900
S4A C22A 1.804(7)
S4A C19A 1.806(7)
C19A C20A 1.562(10)
C19A H19C 0.9900
C19A H19D 0.9900
C20A C21A 1.411(10)
C20A H20C 0.9900
C20A H20D 0.9900
C21A C22A 1.510(9)
C21A H21C 0.9900
C21A H21D 0.9900
C22A H22C 0.9900
C22A H22D 0.9900

loop_
_geom_hbond_atom_site_label_D
_geom_hbond_atom_site_label_H
_geom_hbond_atom_site_label_A
_geom_hbond_distance_DH
_geom_hbond_distance_HA
_geom_hbond_distance_DA
_geom_hbond_angle_DHA
_geom_hbond_site_symmetry_A
N2 H2N Cl1 0.854(16) 2.62(2) 3.1854(12) 125(2) 2_566
N4 H4N Cl4 0.849(16) 2.56(2) 3.2257(12) 136(2) 2_665

loop_
_geom_torsion_atom_site_label_1
_geom_torsion_atom_site_label_2
_geom_torsion_atom_site_label_3
_geom_torsion_atom_site_label_4
_geom_torsion
O2 Ru1 S1 O1 -1.53(7)
Cl2 Ru1 S1 O1 177.94(6)
Cl3 Ru1 S1 O1 -89.37(6)
Cl1 Ru1 S1 O1 86.17(6)
O2 Ru1 S1 C7 -128.20(7)
Cl2 Ru1 S1 C7 51.27(6)
Cl3 Ru1 S1 C7 143.96(6)
Cl1 Ru1 S1 C7 -40.50(6)
O2 Ru1 S1 C4 123.65(9)
Cl2 Ru1 S1 C4 -56.87(8)
Cl3 Ru1 S1 C4 35.82(8)
Cl1 Ru1 S1 C4 -148.64(8)
C8 S2 O2 Ru1 -101.27(11)
C11 S2 O2 Ru1 163.11(10)
N1 Ru1 O2 S2 -159.09(11)
S1 Ru1 O2 S2 21.19(10)
Cl3 Ru1 O2 S2 111.44(10)
Cl1 Ru1 O2 S2 -68.41(10)
O2 Ru1 N1 C3 -60.40(14)
Cl2 Ru1 N1 C3 120.15(13)
Cl3 Ru1 N1 C3 27.46(13)
Cl1 Ru1 N1 C3 -148.07(13)
O2 Ru1 N1 N2 120.09(11)
Cl2 Ru1 N1 N2 -59.35(10)
Cl3 Ru1 N1 N2 -152.05(10)
Cl1 Ru1 N1 N2 32.42(10)
C3 N1 N2 C1 0.52(16)
Ru1 N1 N2 C1 -179.87(10)
N1 N2 C1 C2 -0.52(18)
N2 C1 C2 C3 0.31(18)
N2 N1 C3 C2 -0.31(18)
Ru1 N1 C3 C2 -179.88(11)
C1 C2 C3 N1 0.00(19)
O1 S1 C4 C5B -108.1(2)
C7 S1 C4 C5B 1.3(2)
Ru1 S1 C4 C5B 122.11(19)
O1 S1 C4 C5A -72.5(2)
C7 S1 C4 C5A 37.0(2)
Ru1 S1 C4 C5A 157.74(19)
C5B C4 C5A C6 64.3(4)
S1 C4 C5A C6 -35.1(3)
C5A C4 C5B C6 -64.7(3)
S1 C4 C5B C6 25.5(3)
C4 C5A C6 C7 16.8(4)
C4 C5A C6 C5B -62.9(3)
C4 C5B C6 C7 -46.3(3)
C4 C5B C6 C5A 66.3(3)
C5A C6 C7 S1 9.9(3)
C5B C6 C7 S1 45.4(2)
O1 S1 C7 C6 81.54(15)
C4 S1 C7 C6 -27.50(15)
Ru1 S1 C7 C6 -147.57(12)
O2 S2 C8 C9 -74.75(12)
C11 S2 C8 C9 26.17(13)
S2 C8 C9 C10A -45.28(16)
S2 C8 C9 C10B -3.8(4)
C8 C9 C10A C11 46.40(19)
C10B C9 C10A C11 -63.0(5)
C10A C9 C10B C11 59.4(4)
C8 C9 C10B C11 -25.4(6)
C9 C10A C11 C10B 68.3(5)
C9 C10A C11 S2 -26.59(17)
C9 C10B C11 C10A -54.8(4)
C9 C10B C11 S2 43.0(5)
O2 S2 C11 C10A 104.47(12)
C8 S2 C11 C10A -0.12(13)
O2 S2 C11 C10B 61.3(4)
C8 S2 C11 C10B -43.3(4)
O4 Ru2 S3 O3 -2.29(7)
Cl5 Ru2 S3 O3 177.89(7)
Cl4 Ru2 S3 O3 -90.48(7)
Cl6 Ru2 S3 O3 84.88(7)
O4 Ru2 S3 C18 125.69(6)
Cl5 Ru2 S3 C18 -54.14(5)
Cl4 Ru2 S3 C18 37.49(5)
Cl6 Ru2 S3 C18 -147.15(5)
O4 Ru2 S3 C15 -128.52(7)
Cl5 Ru2 S3 C15 51.65(6)
Cl4 Ru2 S3 C15 143.28(6)
Cl6 Ru2 S3 C15 -41.36(6)
N3 Ru2 O4 S4 -133.94(8)
S3 Ru2 O4 S4 45.66(7)
Cl4 Ru2 O4 S4 136.27(7)
Cl6 Ru2 O4 S4 -44.27(7)
N3 Ru2 O4 S4A 141.03(12)
S3 Ru2 O4 S4A -39.37(11)
Cl4 Ru2 O4 S4A 51.24(11)
Cl6 Ru2 O4 S4A -129.30(11)
O4 Ru2 N3 C14 45.59(16)
Cl5 Ru2 N3 C14 -134.62(16)
Cl4 Ru2 N3 C14 133.74(16)
Cl6 Ru2 N3 C14 -41.61(16)
O4 Ru2 N3 N4 -138.84(12)
Cl5 Ru2 N3 N4 40.95(11)
Cl4 Ru2 N3 N4 -50.68(11)
Cl6 Ru2 N3 N4 133.96(11)
C14 N3 N4 C12 0.97(19)
Ru2 N3 N4 C12 -175.53(11)
N3 N4 C12 C13 -0.7(2)
N4 C12 C13 C14 0.1(2)
N4 N3 C14 C13 -0.9(2)
Ru2 N3 C14 C13 175.26(13)
C12 C13 C14 N3 0.5(2)
O3 S3 C15 C16 98.79(12)
C18 S3 C15 C16 -11.69(12)
Ru2 S3 C15 C16 -130.99(9)
S3 C15 C16 C17 -15.85(16)
C15 C16 C17 C18 42.52(17)
C16 C17 C18 S3 -49.60(14)
O3 S3 C18 C17 -74.92(12)
C15 S3 C18 C17 35.54(11)
Ru2 S3 C18 C17 153.35(8)
S4A O4 S4 C22 -15.29(11)
Ru2 O4 S4 C22 -136.14(9)
S4A O4 S4 C19 -110.25(12)
Ru2 O4 S4 C19 128.90(11)
O4 S4 C19 C20 78.6(3)
C22 S4 C19 C20 -24.0(3)
S4 C19 C20 C21 18.9(6)
C19 C20 C21 C22 -1.9(8)
C20 C21 C22 S4 -16.1(6)
O4 S4 C22 C21 -79.3(4)
C19 S4 C22 C21 23.2(4)
S4 O4 S4A C22A 110.2(3)
Ru2 O4 S4A C22A -135.1(2)
S4 O4 S4A C19A 15.7(2)
Ru2 O4 S4A C19A 130.4(2)
O4 S4A C19A C20A 97.9(5)
C22A S4A C19A C20A -7.3(5)
S4A C19A C20A C21A -27.1(8)
C19A C20A C21A C22A 52.9(8)
C20A C21A C22A S4A -54.7(6)
O4 S4A C22A C21A -64.4(5)
C19A S4A C22A C21A 37.0(5)
